data_7212144
loop_
_publ_author_name
'Delgado, Fernando S.'
'Sanchiz, Joaqu\'in'
'L\'opez, Trinidad'
'Lloret, Francesc'
'Julve, Miguel'
'Ruiz-P\'erez, Catalina'

_publ_section_title
;
 Building-block process for the synthesis of new chromium(iii) malonate
 complexes
;
_journal_issue 10
_journal_name_full CrystEngComm
_journal_page_first 2711
_journal_paper_doi 10.1039/b920650g
_journal_volume 12
_journal_year 2010
_chemical_formula_sum 'C36 H98 Cl4 Cr2 Cu4 N16 O42'
_chemical_formula_weight 1927.26
_chemical_name_systematic
;
?
;
_space_group_IT_number 14
_symmetry_cell_setting monoclinic
_symmetry_Int_Tables_number 14
_symmetry_space_group_name_Hall '-P 2yn'
_symmetry_space_group_name_H-M 'P 1 21/n 1'
_atom_sites_solution_hydrogens geom
_atom_sites_solution_primary direct
_atom_sites_solution_secondary difmap
_cell_angle_alpha 90.00
_cell_angle_beta 102.637(5)
_cell_angle_gamma 90.00
_cell_formula_units_Z 2
_cell_length_a 16.7161(4)
_cell_length_b 11.3208(10)
_cell_length_c 20.1947(14)
_cell_measurement_temperature 293(2)
_cell_volume 3729.1(4)
_computing_cell_refinement 'Dirax/lsq (Duisenberg & Schreurs, 1989-2000)'
_computing_data_collection 'Collect (Nonius BV, 1997-2000)'
_computing_data_reduction 'EvalCCD (Duisenberg & Schreurs 1990-2000)'
_computing_molecular_graphics 'Ortep-3 for Windows (Farrugia, 1997)'
_computing_publication_material 'WinGX publication routines (Farrugia, 1999)'
_computing_structure_refinement 'SHELXL-97 (Sheldrick, 1997)'
_computing_structure_solution 'SHELXS-97 (Sheldrick, 1997)'
_diffrn_ambient_temperature 293(2)
_diffrn_detector 'CCD plate'
_diffrn_detector_area_resol_mean 9
_diffrn_measured_fraction_theta_full 0.895
_diffrn_measured_fraction_theta_max 0.895
_diffrn_measurement_device '95mm CCD camera on \k-goniostat'
_diffrn_measurement_device_type KappaCCD
_diffrn_measurement_method 'CCD rotation images, thick slices'
_diffrn_radiation_monochromator 'horizonally mounted graphite crystal'
_diffrn_radiation_probe x-ray
_diffrn_radiation_source 'fine-focus sealed tube'
_diffrn_radiation_type Mok\a
_diffrn_radiation_wavelength 0.71073
_diffrn_reflns_av_R_equivalents 0.0285
_diffrn_reflns_av_sigmaI/netI 0.0614
_diffrn_reflns_limit_h_max 22
_diffrn_reflns_limit_h_min -23
_diffrn_reflns_limit_k_max 14
_diffrn_reflns_limit_k_min -15
_diffrn_reflns_limit_l_max 17
_diffrn_reflns_limit_l_min -28
_diffrn_reflns_number 23087
_diffrn_reflns_theta_full 30.00
_diffrn_reflns_theta_max 30.00
_diffrn_reflns_theta_min 6.40
_diffrn_source 'Enraf Nonius FR590'
_exptl_absorpt_coefficient_mu 1.649
_exptl_absorpt_correction_T_max 0.597
_exptl_absorpt_correction_T_min 0.412
_exptl_absorpt_correction_type empirical
_exptl_absorpt_process_details sadabs
_exptl_crystal_colour 'dark blue'
_exptl_crystal_density_diffrn 1.716
_exptl_crystal_density_method 'not measured'
_exptl_crystal_description prism
_exptl_crystal_F_000 1988
_exptl_crystal_size_max 0.68
_exptl_crystal_size_mid 0.48
_exptl_crystal_size_min 0.34
_refine_diff_density_max 1.225
_refine_diff_density_min -1.401
_refine_diff_density_rms 0.121
_refine_ls_extinction_method none
_refine_ls_goodness_of_fit_ref 1.045
_refine_ls_hydrogen_treatment constr
_refine_ls_matrix_type fullcycle
_refine_ls_number_parameters 470
_refine_ls_number_reflns 9739
_refine_ls_number_restraints 21
_refine_ls_restrained_S_all 1.060
_refine_ls_R_factor_all 0.1193
_refine_ls_R_factor_gt 0.0629
_refine_ls_shift/su_max 0.001
_refine_ls_shift/su_mean 0.000
_refine_ls_structure_factor_coef Fsqd
_refine_ls_weighting_details 'calc w=1/[\s^2^(Fo^2^)+(0.1010P)^2^+7.4274P] where P=(Fo^2^+2Fc^2^)/3'
_refine_ls_weighting_scheme calc
_refine_ls_wR_factor_gt 0.1682
_refine_ls_wR_factor_ref 0.1997
_reflns_number_gt 5835
_reflns_number_total 9739
_reflns_threshold_expression >2sigma(I)
_cod_data_source_file b920650g.txt
_cod_data_source_block compound3
_cod_original_sg_symbol_H-M 'P 21/n'
_cod_database_code 7212144

loop_
_symmetry_equiv_pos_as_xyz
'x, y, z'
'-x+1/2, y+1/2, -z+1/2'
'-x, -y, -z'
'x-1/2, -y-1/2, z-1/2'

loop_
_atom_site_label
_atom_site_type_symbol
_atom_site_fract_x
_atom_site_fract_y
_atom_site_fract_z
_atom_site_U_iso_or_equiv
_atom_site_adp_type
_atom_site_occupancy
_atom_site_symmetry_multiplicity
_atom_site_calc_flag
_atom_site_refinement_flags
Cr1 Cr 0.06841(4) 0.05533(6) 0.05111(3) 0.01820(16) Uani 1 1 d .
C1 C -0.0040(3) 0.2909(4) 0.0391(2) 0.0234(9) Uani 1 1 d .
C2 C 0.0612(3) 0.3307(4) 0.0020(2) 0.0247(9) Uani 1 1 d .
H1 H 0.0435 0.3095 -0.0455 0.030 Uiso 1 1 calc R
H2 H 0.0652 0.4161 0.0046 0.030 Uiso 1 1 calc R
C3 C 0.1448(3) 0.2795(4) 0.0287(2) 0.0220(9) Uani 1 1 d .
O1 O -0.00068(18) 0.1902(3) 0.06603(15) 0.0246(6) Uani 1 1 d .
O2 O 0.15335(17) 0.1719(3) 0.04628(16) 0.0236(6) Uani 1 1 d .
O3 O -0.0603(2) 0.3622(3) 0.04013(19) 0.0351(8) Uani 1 1 d .
O4 O 0.20665(19) 0.3426(3) 0.03183(18) 0.0312(7) Uani 1 1 d .
C11 C 0.1815(3) -0.1420(4) 0.0833(3) 0.0317(10) Uani 1 1 d .
C12 C 0.1441(3) -0.1600(5) 0.1444(3) 0.0369(11) Uani 1 1 d .
H11 H 0.0908 -0.1966 0.1292 0.044 Uiso 1 1 calc R
H12 H 0.1783 -0.2151 0.1749 0.044 Uiso 1 1 calc R
C13 C 0.1336(3) -0.0518(4) 0.1836(2) 0.0309(10) Uani 1 1 d .
O11 O 0.15014(18) -0.0640(3) 0.04029(15) 0.0262(7) Uani 1 1 d .
O12 O 0.1060(2) 0.0428(3) 0.15022(15) 0.0292(7) Uani 1 1 d .
O13 O 0.2400(3) -0.2035(4) 0.0770(2) 0.0592(12) Uani 1 1 d .
O14 O 0.1498(3) -0.0542(4) 0.24593(18) 0.0527(11) Uani 1 1 d .
O20 O 0.01951(17) 0.0598(3) -0.04595(14) 0.0234(6) Uani 1 1 d .
H20 H 0.0553 0.0501 -0.0674 0.035 Uiso 1 1 calc R
Cu1 Cu -0.13999(3) 0.34609(5) 0.09877(3) 0.03053(16) Uani 1 1 d .
Cu2 Cu 0.30941(3) 0.25572(5) 0.07554(3) 0.02672(15) Uani 1 1 d .
N31 N -0.2382(3) 0.4206(5) 0.0289(3) 0.0520(13) Uani 1 1 d .
H30 H -0.2202 0.4774 0.0046 0.062 Uiso 1 1 calc R
H31 H -0.2641 0.3650 0.0001 0.062 Uiso 1 1 calc R
N32 N -0.1529(3) 0.1656(4) 0.1028(3) 0.0432(11) Uani 1 1 d .
H36 H -0.1631 0.1354 0.0606 0.052 Uiso 1 1 calc R
H37 H -0.1063 0.1332 0.1266 0.052 Uiso 1 1 calc R
N33 N -0.0663(3) 0.4483(6) 0.1710(3) 0.076(2) Uani 1 1 d .
H42 H -0.0137 0.4249 0.1768 0.092 Uiso 1 1 calc R
H43 H -0.0696 0.5245 0.1581 0.092 Uiso 1 1 calc R
N34 N -0.2194(3) 0.3480(4) 0.1633(2) 0.0420(11) Uani 1 1 d .
C31 C -0.2940(4) 0.4707(6) 0.0687(4) 0.065(2) Uani 1 1 d .
H33 H -0.3476 0.4846 0.0397 0.078 Uiso 1 1 calc R
H32 H -0.2726 0.5454 0.0887 0.078 Uiso 1 1 calc R
C32 C -0.3004(4) 0.3824(7) 0.1242(4) 0.0626(19) Uani 1 1 d .
H34 H -0.3317 0.4172 0.1545 0.075 Uiso 1 1 calc R
H35 H -0.3295 0.3127 0.1038 0.075 Uiso 1 1 calc R
C33 C -0.2207(4) 0.1378(5) 0.1352(4) 0.0568(17) Uani 1 1 d .
H39 H -0.2138 0.0590 0.1546 0.068 Uiso 1 1 calc R
H38 H -0.2723 0.1404 0.1020 0.068 Uiso 1 1 calc R
C34 C -0.2211(5) 0.2259(6) 0.1892(4) 0.068(2) Uani 1 1 d .
H41 H -0.1736 0.2134 0.2259 0.081 Uiso 1 1 calc R
H40 H -0.2698 0.2152 0.2072 0.081 Uiso 1 1 calc R
C35 C -0.0941(5) 0.4346(8) 0.2338(4) 0.075(2) Uani 1 1 d .
H45 H -0.0737 0.4993 0.2644 0.090 Uiso 1 1 calc R
H44 H -0.0733 0.3613 0.2559 0.090 Uiso 1 1 calc R
C36 C -0.1857(5) 0.4338(7) 0.2183(4) 0.072(2) Uani 1 1 d .
H46 H -0.2046 0.4130 0.2589 0.087 Uiso 1 1 calc R
H47 H -0.2060 0.5123 0.2044 0.087 Uiso 1 1 calc R
N51 N 0.3099(4) 0.1526(8) -0.0073(3) 0.092(3) Uani 1 1 d .
H50 H 0.2618 0.1141 -0.0194 0.111 Uiso 1 1 calc R
H51 H 0.3159 0.1983 -0.0423 0.111 Uiso 1 1 calc R
N52 N 0.2772(3) 0.2394(4) 0.1677(2) 0.0425(11) Uani 1 1 d .
H56 H 0.2948 0.3024 0.1940 0.051 Uiso 1 1 calc R
H57 H 0.2224 0.2343 0.1618 0.051 Uiso 1 1 calc R
N53 N 0.3975(3) 0.3937(5) 0.0852(3) 0.0613(15) Uani 1 1 d .
H62 H 0.4080 0.4113 0.0445 0.074 Uiso 1 1 calc R
H63 H 0.3787 0.4591 0.1022 0.074 Uiso 1 1 calc R
N54 N 0.4072(3) 0.1527(4) 0.1197(2) 0.0412(11) Uani 1 1 d .
C51 C 0.3763(6) 0.0684(7) 0.0082(4) 0.076(2) Uani 1 1 d .
H53 H 0.4218 0.0975 -0.0097 0.091 Uiso 1 1 calc R
H52 H 0.3583 -0.0055 -0.0145 0.091 Uiso 1 1 calc R
C52 C 0.4049(6) 0.0457(7) 0.0813(5) 0.089(3) Uani 1 1 d .
H54 H 0.3686 -0.0105 0.0960 0.107 Uiso 1 1 calc R
H55 H 0.4594 0.0113 0.0897 0.107 Uiso 1 1 calc R
C53 C 0.3157(4) 0.1331(6) 0.1987(3) 0.0556(16) Uani 1 1 d .
H58 H 0.3132 0.1308 0.2462 0.067 Uiso 1 1 calc R
H59 H 0.2871 0.0644 0.1764 0.067 Uiso 1 1 calc R
C54 C 0.3990(5) 0.1317(8) 0.1924(4) 0.077(2) Uani 1 1 d .
H61 H 0.4231 0.0559 0.2078 0.092 Uiso 1 1 calc R
H60 H 0.4292 0.1923 0.2215 0.092 Uiso 1 1 calc R
C55 C 0.4703(4) 0.3517(6) 0.1306(4) 0.065(2) Uani 1 1 d .
H65 H 0.4674 0.3704 0.1769 0.078 Uiso 1 1 calc R
H64 H 0.5175 0.3924 0.1208 0.078 Uiso 1 1 calc R
C56 C 0.4817(4) 0.2220(7) 0.1246(4) 0.067(2) Uani 1 1 d .
H66 H 0.5036 0.2069 0.0847 0.081 Uiso 1 1 calc R
H67 H 0.5221 0.1953 0.1639 0.081 Uiso 1 1 calc R
Cl1 Cl 0.61888(10) 0.29837(15) 0.32691(7) 0.0517(4) Uani 1 1 d .
O21 O 0.6802(13) 0.2218(15) 0.3528(10) 0.301(10) Uani 1 1 d .
O22 O 0.6254(6) 0.3273(16) 0.2654(4) 0.229(7) Uani 1 1 d .
O23 O 0.6390(5) 0.3792(8) 0.3797(5) 0.148(4) Uani 1 1 d .
O24 O 0.5450(5) 0.2395(9) 0.3281(4) 0.146(4) Uani 1 1 d .
Cl2 Cl 0.5003(3) -0.3018(2) 0.0863(2) 0.1459(16) Uani 1 1 d D
O25 O 0.5237(7) -0.3721(9) 0.0462(5) 0.177(5) Uani 1 1 d D
O26 O 0.4508(12) -0.2201(10) 0.0492(10) 0.87(6) Uani 1 1 d D
O27 O 0.4521(10) -0.3506(10) 0.1219(7) 0.276(10) Uani 1 1 d D
O28 O 0.5542(8) -0.2459(19) 0.1209(6) 0.348(16) Uani 1 1 d D
O1W O 0.3605(7) -0.1841(11) 0.2153(6) 0.183(4) Uani 1 1 d .
O2W O 0.4921(5) -0.3348(7) 0.2740(4) 0.125(3) Uani 1 1 d .
O3W O 0.3839(4) -0.0745(7) 0.3430(3) 0.107(2) Uani 1 1 d .
O4W O 0.2410(4) 0.0661(4) 0.3595(3) 0.0841(17) Uani 1 1 d .

loop_
_atom_site_aniso_label
_atom_site_aniso_U_11
_atom_site_aniso_U_22
_atom_site_aniso_U_33
_atom_site_aniso_U_23
_atom_site_aniso_U_13
_atom_site_aniso_U_12
Cr1 0.0177(3) 0.0169(3) 0.0196(3) 0.0023(3) 0.0032(2) -0.0011(3)
C1 0.020(2) 0.025(2) 0.026(2) -0.0019(18) 0.0070(16) -0.0010(17)
C2 0.020(2) 0.024(2) 0.032(2) 0.0080(18) 0.0096(17) 0.0012(17)
C3 0.021(2) 0.023(2) 0.024(2) 0.0001(17) 0.0074(16) -0.0026(17)
O1 0.0254(16) 0.0193(14) 0.0314(16) 0.0043(13) 0.0116(13) 0.0010(12)
O2 0.0148(14) 0.0204(15) 0.0345(17) 0.0011(13) 0.0028(12) -0.0024(11)
O3 0.0273(17) 0.0292(17) 0.055(2) 0.0140(16) 0.0232(16) 0.0101(14)
O4 0.0228(16) 0.0237(16) 0.047(2) 0.0081(14) 0.0077(14) -0.0050(13)
C11 0.032(3) 0.027(2) 0.035(3) 0.002(2) 0.005(2) 0.003(2)
C12 0.044(3) 0.033(3) 0.033(3) 0.009(2) 0.008(2) 0.009(2)
C13 0.030(2) 0.036(3) 0.026(2) 0.005(2) 0.0019(18) 0.000(2)
O11 0.0258(16) 0.0252(16) 0.0281(16) 0.0028(13) 0.0069(12) 0.0036(13)
O12 0.0380(18) 0.0267(16) 0.0211(15) 0.0007(13) 0.0023(13) 0.0022(14)
O13 0.056(3) 0.060(3) 0.066(3) 0.014(2) 0.023(2) 0.036(2)
O14 0.078(3) 0.053(2) 0.0218(18) 0.0060(17) -0.0007(18) 0.008(2)
O20 0.0209(15) 0.0253(15) 0.0233(14) 0.0032(12) 0.0036(11) -0.0081(12)
Cu1 0.0256(3) 0.0254(3) 0.0457(4) 0.0046(3) 0.0189(2) 0.0035(2)
Cu2 0.0196(3) 0.0302(3) 0.0295(3) -0.0008(2) 0.0033(2) -0.0012(2)
N31 0.041(3) 0.052(3) 0.067(3) 0.028(3) 0.020(2) 0.006(2)
N32 0.055(3) 0.030(2) 0.054(3) 0.002(2) 0.031(2) -0.002(2)
N33 0.047(3) 0.102(5) 0.087(5) -0.045(4) 0.030(3) -0.019(3)
N34 0.044(3) 0.036(2) 0.055(3) 0.002(2) 0.030(2) 0.004(2)
C31 0.037(3) 0.058(4) 0.103(6) 0.025(4) 0.025(4) 0.018(3)
C32 0.039(3) 0.071(4) 0.090(5) 0.010(4) 0.039(3) 0.008(3)
C33 0.062(4) 0.037(3) 0.086(5) 0.002(3) 0.048(4) -0.010(3)
C34 0.099(6) 0.046(4) 0.079(5) 0.011(3) 0.064(5) 0.003(4)
C35 0.067(5) 0.089(6) 0.069(5) -0.030(4) 0.014(4) -0.006(4)
C36 0.078(5) 0.073(5) 0.079(5) -0.026(4) 0.043(4) -0.004(4)
N51 0.052(3) 0.168(7) 0.051(3) -0.054(4) -0.002(3) 0.036(4)
N52 0.031(2) 0.065(3) 0.030(2) -0.009(2) 0.0039(17) -0.002(2)
N53 0.044(3) 0.047(3) 0.093(4) 0.006(3) 0.014(3) -0.011(2)
N54 0.030(2) 0.039(2) 0.052(3) 0.005(2) 0.0025(19) 0.0061(19)
C51 0.110(6) 0.059(4) 0.077(5) -0.022(4) 0.058(5) 0.005(4)
C52 0.082(6) 0.064(5) 0.110(7) -0.028(5) -0.003(5) 0.033(4)
C53 0.075(5) 0.052(4) 0.043(3) -0.001(3) 0.019(3) -0.014(3)
C54 0.077(5) 0.077(5) 0.071(5) 0.032(4) 0.004(4) 0.009(4)
C55 0.038(3) 0.073(5) 0.074(5) 0.011(4) -0.010(3) -0.021(3)
C56 0.022(3) 0.076(5) 0.098(6) -0.004(4) 0.000(3) 0.003(3)
Cl1 0.0662(10) 0.0578(9) 0.0353(7) -0.0094(6) 0.0201(6) 0.0001(8)
O21 0.32(2) 0.213(14) 0.32(2) 0.014(13) -0.034(16) 0.153(14)
O22 0.117(6) 0.53(2) 0.048(4) 0.047(8) 0.033(4) -0.005(10)
O23 0.164(7) 0.160(7) 0.159(7) -0.088(6) 0.116(6) -0.080(6)
O24 0.119(6) 0.217(10) 0.111(6) -0.042(6) 0.047(5) -0.079(6)
Cl2 0.254(4) 0.0648(14) 0.173(3) -0.0176(17) 0.165(3) -0.028(2)
O25 0.222(11) 0.197(10) 0.139(7) 0.005(7) 0.098(8) 0.106(9)
O26 1.52(13) 0.114(11) 1.42(12) 0.31(3) 1.30(12) 0.32(3)
O27 0.43(2) 0.216(13) 0.267(16) -0.034(11) 0.264(18) -0.108(14)
O28 0.231(15) 0.68(4) 0.115(9) -0.170(16) 0.001(9) -0.18(2)
O1W 0.167(9) 0.191(10) 0.195(10) -0.069(8) 0.047(8) 0.013(8)
O2W 0.135(6) 0.155(7) 0.086(5) 0.007(5) 0.028(4) -0.060(5)
O3W 0.076(4) 0.154(6) 0.091(4) 0.025(4) 0.018(3) 0.015(4)
O4W 0.123(5) 0.055(3) 0.063(3) -0.002(2) -0.006(3) -0.003(3)

loop_
_atom_type_symbol
_atom_type_description
_atom_type_scat_dispersion_real
_atom_type_scat_dispersion_imag
_atom_type_scat_source
C C 0.0033 0.0016 'International Tables Vol C Tables 4.2.6.8 and 6.1.1.4'
H H 0.0000 0.0000 'International Tables Vol C Tables 4.2.6.8 and 6.1.1.4'
Cl Cl 0.1484 0.1585 'International Tables Vol C Tables 4.2.6.8 and 6.1.1.4'
Cr Cr 0.3209 0.6236 'International Tables Vol C Tables 4.2.6.8 and 6.1.1.4'
Cu Cu 0.3201 1.2651 'International Tables Vol C Tables 4.2.6.8 and 6.1.1.4'
O O 0.0106 0.0060 'International Tables Vol C Tables 4.2.6.8 and 6.1.1.4'
N N 0.0061 0.0033 'International Tables Vol C Tables 4.2.6.8 and 6.1.1.4'

loop_
_geom_angle_atom_site_label_1
_geom_angle_atom_site_label_2
_geom_angle_atom_site_label_3
_geom_angle
_geom_angle_site_symmetry_1
O20 Cr1 O20 79.56(13) 3
O20 Cr1 O2 174.20(13) 3
O20 Cr1 O2 94.66(12) .
O20 Cr1 O11 93.94(13) 3
O20 Cr1 O11 93.14(13) .
O2 Cr1 O11 85.88(13) .
O20 Cr1 O12 94.31(13) 3
O20 Cr1 O12 173.52(13) .
O2 Cr1 O12 91.48(13) .
O11 Cr1 O12 89.34(13) .
O20 Cr1 O1 93.78(13) 3
O20 Cr1 O1 90.14(13) .
O2 Cr1 O1 86.63(12) .
O11 Cr1 O1 172.04(13) .
O12 Cr1 O1 88.16(13) .
O3 C1 O1 122.9(4) .
O3 C1 C2 116.3(4) .
O1 C1 C2 120.8(4) .
C3 C2 C1 114.9(4) .
O4 C3 O2 119.7(4) .
O4 C3 C2 119.6(4) .
O2 C3 C2 120.7(4) .
C1 O1 Cr1 127.3(3) .
C3 O2 Cr1 128.6(3) .
C1 O3 Cu1 124.2(3) .
C3 O4 Cu2 111.2(3) .
O13 C11 O11 122.9(5) .
O13 C11 C12 119.2(4) .
O11 C11 C12 118.0(4) .
C13 C12 C11 116.2(4) .
O14 C13 O12 121.7(5) .
O14 C13 C12 120.1(4) .
O12 C13 C12 118.2(4) .
C11 O11 Cr1 126.5(3) .
C13 O12 Cr1 126.0(3) .
O3 Cu1 N33 89.7(2) .
O3 Cu1 N34 173.67(17) .
N33 Cu1 N34 85.0(2) .
O3 Cu1 N32 101.90(16) .
N33 Cu1 N32 125.8(3) .
N34 Cu1 N32 84.08(17) .
O3 Cu1 N31 95.21(17) .
N33 Cu1 N31 120.9(3) .
N34 Cu1 N31 84.4(2) .
N32 Cu1 N31 110.6(2) .
O4 Cu2 N51 94.3(2) .
O4 Cu2 N54 174.38(15) .
N51 Cu2 N54 83.4(2) .
O4 Cu2 N52 94.24(16) .
N51 Cu2 N52 137.7(3) .
N54 Cu2 N52 84.07(19) .
O4 Cu2 N53 100.91(17) .
N51 Cu2 N53 111.7(3) .
N54 Cu2 N53 84.7(2) .
N52 Cu2 N53 107.2(2) .
C31 N31 Cu1 106.5(4) .
C33 N32 Cu1 109.3(3) .
C35 N33 Cu1 107.7(4) .
C32 N34 C34 110.6(6) .
C32 N34 C36 112.5(5) .
C34 N34 C36 112.3(6) .
C32 N34 Cu1 108.1(4) .
C34 N34 Cu1 106.2(3) .
C36 N34 Cu1 106.8(4) .
N31 C31 C32 107.7(5) .
N34 C32 C31 111.4(5) .
N32 C33 C34 108.3(5) .
C33 C34 N34 111.5(5) .
N33 C35 C36 109.1(6) .
N34 C36 C35 111.3(5) .
C51 N51 Cu2 109.9(4) .
C53 N52 Cu2 106.8(4) .
C55 N53 Cu2 106.8(4) .
C52 N54 C56 114.4(6) .
C52 N54 C54 113.1(6) .
C56 N54 C54 105.9(6) .
C52 N54 Cu2 108.8(4) .
C56 N54 Cu2 108.2(4) .
C54 N54 Cu2 106.1(4) .
N51 C51 C52 113.5(6) .
N54 C52 C51 111.0(7) .
C54 C53 N52 108.8(5) .
C53 C54 N54 112.3(6) .
N53 C55 C56 112.4(6) .
N54 C56 C55 114.5(5) .
O22 Cl1 O21 108.2(11) .
O22 Cl1 O23 120.4(9) .
O21 Cl1 O23 95.1(10) .
O22 Cl1 O24 112.9(6) .
O21 Cl1 O24 106.4(12) .
O23 Cl1 O24 111.4(4) .
O28 Cl2 O25 114.3(9) .
O28 Cl2 O27 112.2(8) .
O25 Cl2 O27 113.6(7) .
O28 Cl2 O26 104.7(9) .
O25 Cl2 O26 108.4(8) .
O27 Cl2 O26 102.5(9) .

loop_
_geom_bond_atom_site_label_1
_geom_bond_atom_site_label_2
_geom_bond_distance
_geom_bond_site_symmetry_2
Cr1 O20 1.950(3) 3
Cr1 O20 1.953(3) .
Cr1 O2 1.956(3) .
Cr1 O11 1.967(3) .
Cr1 O12 1.967(3) .
Cr1 O1 1.977(3) .
C1 O3 1.243(5) .
C1 O1 1.259(5) .
C1 C2 1.519(6) .
C2 C3 1.501(6) .
C3 O4 1.246(5) .
C3 O2 1.268(5) .
O3 Cu1 1.975(3) .
O4 Cu2 2.008(3) .
C11 O13 1.230(6) .
C11 O11 1.269(5) .
C11 C12 1.514(7) .
C12 C13 1.489(7) .
C13 O14 1.229(6) .
C13 O12 1.296(5) .
Cu1 N33 2.049(6) .
Cu1 N34 2.053(4) .
Cu1 N32 2.058(4) .
Cu1 N31 2.094(5) .
Cu2 N51 2.041(5) .
Cu2 N54 2.046(4) .
Cu2 N52 2.055(4) .
Cu2 N53 2.126(5) .
N31 C31 1.472(8) .
N32 C33 1.461(7) .
N33 C35 1.452(10) .
N34 C32 1.464(8) .
N34 C34 1.480(7) .
N34 C36 1.490(8) .
C31 C32 1.524(10) .
C33 C34 1.479(9) .
C35 C36 1.495(11) .
N51 C51 1.445(10) .
N52 C53 1.441(8) .
N53 C55 1.435(8) .
N54 C52 1.434(9) .
N54 C56 1.458(8) .
N54 C54 1.524(9) .
C51 C52 1.471(12) .
C53 C54 1.425(11) .
C55 C56 1.489(10) .
Cl1 O22 1.312(7) .
Cl1 O21 1.356(13) .
Cl1 O23 1.389(7) .
Cl1 O24 1.408(7) .
Cl2 O28 1.193(9) .
Cl2 O25 1.257(7) .
Cl2 O27 1.312(9) .
Cl2 O26 1.353(14) .
